data_2222086
loop_
_publ_author_name
'Pavlovi\'c, Gordana'
'Racan\'e, Livio'
'Trali\'c-Kulenovi\'c, Vesna'

_publ_section_title
;
 <i>S</i>-2-Amino-5-(dimethylammonio)phenyl sulfothioate
;
_journal_coeditor_code KP2216
_journal_issue 6
_journal_name_full 'Acta Crystallographica Section E'
_journal_page_first o1215
_journal_paper_doi 10.1107/S1600536809016158
_journal_volume 65
_journal_year 2009
_chemical_formula_iupac 'C8 H12 N2 O3 S2'
_chemical_formula_moiety 'C8 H12 N2 O3 S2'
_chemical_formula_sum 'C8 H12 N2 O3 S2'
_chemical_formula_weight 248.32
_chemical_name_systematic
;
<i>S</i>-2-amino-5-(dimethylammonio)phenyl sulfothioate
;
_space_group_IT_number 14
_symmetry_cell_setting monoclinic
_symmetry_space_group_name_Hall '-P 2yn'
_symmetry_space_group_name_H-M 'P 1 21/n 1'
_atom_sites_solution_hydrogens geom
_atom_sites_solution_primary direct
_atom_sites_solution_secondary difmap
_audit_creation_method SHELXL-97
_cell_angle_alpha 90.00
_cell_angle_beta 95.0766(8)
_cell_angle_gamma 90.00
_cell_formula_units_Z 4
_cell_length_a 12.05930(10)
_cell_length_b 7.36510(10)
_cell_length_c 12.23120(10)
_cell_measurement_reflns_used 4267
_cell_measurement_temperature 296(2)
_cell_measurement_theta_max 76.0715
_cell_measurement_theta_min 3.6238
_cell_volume 1082.089(19)
_computing_cell_refinement 'CrysAlis RED (Oxford Diffraction, 2008)'
_computing_data_collection 'CrysAlis CCD (Oxford Diffraction, 2008)'
_computing_data_reduction 'CrysAlis RED (Oxford Diffraction, 2008)'
_computing_molecular_graphics
;
ORTEP-3 for Windows (Farrugia, 1997) and
Mercury (Macrae <i>et al.</i>,  2008)
;
_computing_publication_material 'SHELXL97 (Sheldrick, 2008)'
_computing_structure_refinement 'SHELXL97 (Sheldrick, 2008)'
_computing_structure_solution 'SHELXL97 (Sheldrick, 2008)'
_diffrn_ambient_temperature 296(2)
_diffrn_detector_area_resol_mean 10.4323
_diffrn_measured_fraction_theta_full 0.965
_diffrn_measured_fraction_theta_max 0.965
_diffrn_measurement_device_type
;\k geometry Xcalibur Nova diffractometer with enhance (Cu) X-ray source
and Onyx CCD
;
_diffrn_measurement_method 'Enhance (Cu) X-ray Source'
_diffrn_radiation_monochromator graphite
_diffrn_radiation_source 'fine-focus sealed tube'
_diffrn_radiation_type CuK\a
_diffrn_radiation_wavelength 1.54184
_diffrn_reflns_av_R_equivalents 0.0154
_diffrn_reflns_av_sigmaI/netI 0.0145
_diffrn_reflns_limit_h_max 15
_diffrn_reflns_limit_h_min -13
_diffrn_reflns_limit_k_max 5
_diffrn_reflns_limit_k_min -9
_diffrn_reflns_limit_l_max 14
_diffrn_reflns_limit_l_min -15
_diffrn_reflns_number 5132
_diffrn_reflns_theta_full 74.95
_diffrn_reflns_theta_max 74.95
_diffrn_reflns_theta_min 4.94
_exptl_absorpt_coefficient_mu 4.408
_exptl_absorpt_correction_T_max 1.00000
_exptl_absorpt_correction_T_min 0.62815
_exptl_absorpt_correction_type multi-scan
_exptl_absorpt_process_details '(CrysAlis RED; Oxford Diffraction, 2008)'
_exptl_crystal_colour blue
_exptl_crystal_density_diffrn 1.524
_exptl_crystal_density_method 'not measured'
_exptl_crystal_description prism
_exptl_crystal_F_000 520
_exptl_crystal_size_max 0.48
_exptl_crystal_size_mid 0.37
_exptl_crystal_size_min 0.29
_refine_diff_density_max 0.331
_refine_diff_density_min -0.185
_refine_ls_extinction_method none
_refine_ls_goodness_of_fit_ref 1.071
_refine_ls_hydrogen_treatment mixed
_refine_ls_matrix_type full
_refine_ls_number_parameters 150
_refine_ls_number_reflns 2153
_refine_ls_number_restraints 0
_refine_ls_restrained_S_all 1.071
_refine_ls_R_factor_all 0.0352
_refine_ls_R_factor_gt 0.0335
_refine_ls_shift/su_max 0.000
_refine_ls_shift/su_mean 0.000
_refine_ls_structure_factor_coef Fsqd
_refine_ls_weighting_details 'calc w=1/[\s^2^(Fo^2^)+(0.0551P)^2^+0.3077P] where P=(Fo^2^+2Fc^2^)/3'
_refine_ls_weighting_scheme calc
_refine_ls_wR_factor_gt 0.0900
_refine_ls_wR_factor_ref 0.0915
_reflns_number_gt 2006
_reflns_number_total 2153
_reflns_threshold_expression I>2\s(I)
_cod_data_source_file kp2216.cif
_cod_data_source_block I
_cod_original_sg_symbol_H-M 'P 21/n'
_cod_database_code 2222086
_cod_database_fobs_code 2222086

loop_
_symmetry_equiv_pos_as_xyz
'x, y, z'
'-x+1/2, y+1/2, -z+1/2'
'-x, -y, -z'
'x-1/2, -y-1/2, z-1/2'

loop_
_atom_site_type_symbol
_atom_site_label
_atom_site_fract_x
_atom_site_fract_y
_atom_site_fract_z
_atom_site_U_iso_or_equiv
_atom_site_adp_type
_atom_site_calc_flag
_atom_site_refinement_flags
_atom_site_occupancy
_atom_site_disorder_assembly
_atom_site_disorder_group
S S1 0.85191(3) 0.04337(6) 0.62282(3) 0.04476(15) Uani d . 1 . .
S S2 0.83204(3) 0.15312(5) 0.46396(3) 0.03773(14) Uani d . 1 . .
O O1 0.92392(11) 0.27914(18) 0.46826(12) 0.0521(3) Uani d . 1 . .
O O2 0.83442(12) 0.00876(19) 0.38531(12) 0.0556(3) Uani d . 1 . .
O O3 0.72379(11) 0.24407(18) 0.45543(11) 0.0506(3) Uani d . 1 . .
N N1 0.83654(15) -0.3588(3) 0.56480(16) 0.0531(4) Uani d . 1 . .
H H11N 0.832(2) -0.469(4) 0.539(2) 0.060(7) Uiso d . 1 . .
H H21N 0.891(2) -0.295(3) 0.556(2) 0.057(7) Uiso d . 1 . .
N N2 0.43258(11) -0.05829(19) 0.68128(11) 0.0369(3) Uani d . 1 . .
H H12N 0.3836(17) -0.113(3) 0.6345(17) 0.042(5) Uiso d . 1 . .
C C1 0.53946(13) -0.1301(2) 0.64861(12) 0.0354(3) Uani d . 1 . .
C C2 0.63340(13) -0.0239(2) 0.65023(13) 0.0371(3) Uani d . 1 . .
H H2 0.6306 0.0971 0.6715 0.045 Uiso calc R 1 . .
C C3 0.73290(13) -0.0974(2) 0.62006(13) 0.0375(3) Uani d . 1 . .
C C4 0.73946(14) -0.2821(2) 0.59014(13) 0.0391(3) Uani d . 1 . .
C C5 0.64152(14) -0.3866(2) 0.59039(14) 0.0413(4) Uani d . 1 . .
H H5 0.6433 -0.5087 0.5712 0.050 Uiso calc R 1 . .
C C6 0.54366(14) -0.3119(2) 0.61841(13) 0.0388(3) Uani d . 1 . .
H H6 0.4799 -0.3832 0.6172 0.047 Uiso calc R 1 . .
C C7 0.42090(16) 0.1431(2) 0.67521(17) 0.0491(4) Uani d . 1 . .
H H7A 0.4696 0.1979 0.7322 0.074 Uiso calc R 1 . .
H H7B 0.3453 0.1762 0.6845 0.074 Uiso calc R 1 . .
H H7C 0.4403 0.1848 0.6050 0.074 Uiso calc R 1 . .
C C8 0.40933(16) -0.1240(3) 0.79311(15) 0.0491(4) Uani d . 1 . .
H H8A 0.4120 -0.2543 0.7948 0.074 Uiso calc R 1 . .
H H8B 0.3368 -0.0838 0.8091 0.074 Uiso calc R 1 . .
H H8C 0.4643 -0.0760 0.8470 0.074 Uiso calc R 1 . .

loop_
_atom_site_aniso_label
_atom_site_aniso_U_11
_atom_site_aniso_U_22
_atom_site_aniso_U_33
_atom_site_aniso_U_12
_atom_site_aniso_U_13
_atom_site_aniso_U_23
S1 0.0369(2) 0.0545(3) 0.0423(2) -0.01012(16) 0.00067(16) 0.00048(17)
S2 0.0361(2) 0.0368(2) 0.0409(2) -0.00114(14) 0.00620(15) -0.00381(14)
O1 0.0461(7) 0.0505(7) 0.0602(8) -0.0109(6) 0.0076(6) 0.0049(6)
O2 0.0643(8) 0.0537(8) 0.0503(7) 0.0016(6) 0.0127(6) -0.0157(6)
O3 0.0435(7) 0.0476(7) 0.0594(8) 0.0071(5) -0.0029(5) -0.0075(6)
N1 0.0463(9) 0.0465(9) 0.0690(11) 0.0051(7) 0.0192(8) -0.0029(8)
N2 0.0344(7) 0.0419(7) 0.0347(7) -0.0012(5) 0.0046(5) -0.0001(5)
C1 0.0344(7) 0.0402(8) 0.0320(7) 0.0011(6) 0.0046(6) 0.0004(6)
C2 0.0394(8) 0.0361(8) 0.0363(7) -0.0021(6) 0.0060(6) -0.0030(6)
C3 0.0354(7) 0.0425(8) 0.0348(7) -0.0034(6) 0.0047(6) -0.0003(6)
C4 0.0415(8) 0.0425(9) 0.0336(7) 0.0026(7) 0.0060(6) 0.0006(6)
C5 0.0487(9) 0.0349(8) 0.0409(8) -0.0005(7) 0.0067(7) -0.0016(6)
C6 0.0394(8) 0.0393(8) 0.0377(8) -0.0060(6) 0.0040(6) 0.0011(6)
C7 0.0486(9) 0.0449(10) 0.0551(10) 0.0079(7) 0.0114(8) 0.0048(8)
C8 0.0509(10) 0.0567(10) 0.0418(9) -0.0005(8) 0.0154(7) 0.0067(8)

loop_
_atom_type_symbol
_atom_type_description
_atom_type_scat_dispersion_real
_atom_type_scat_dispersion_imag
_atom_type_scat_source
C C 0.0181 0.0091 'International Tables Vol C Tables 4.2.6.8 and 6.1.1.4'
H H 0.0000 0.0000 'International Tables Vol C Tables 4.2.6.8 and 6.1.1.4'
N N 0.0311 0.0180 'International Tables Vol C Tables 4.2.6.8 and 6.1.1.4'
O O 0.0492 0.0322 'International Tables Vol C Tables 4.2.6.8 and 6.1.1.4'
S S 0.3331 0.5567 'International Tables Vol C Tables 4.2.6.8 and 6.1.1.4'

loop_
_geom_angle_atom_site_label_1
_geom_angle_atom_site_label_2
_geom_angle_atom_site_label_3
_geom_angle_site_symmetry_1
_geom_angle_site_symmetry_3
_geom_angle
_geom_angle_publ_flag
C3 S1 S2 . . 100.49(5) no
O2 S2 O1 . . 116.10(8) no
O2 S2 O3 . . 111.22(8) no
O1 S2 O3 . . 112.69(8) no
O2 S2 S1 . . 109.13(7) no
O1 S2 S1 . . 100.93(6) no
O3 S2 S1 . . 105.69(6) no
C4 N1 H11N . . 116.4(17) no
C4 N1 H21N . . 120.4(17) no
H11N N1 H21N . . 121(2) no
C1 N2 C7 . . 115.00(13) no
C1 N2 C8 . . 111.61(13) no
C7 N2 C8 . . 109.99(14) no
C1 N2 H12N . . 102.0(13) no
C7 N2 H12N . . 111.7(13) no
C8 N2 H12N . . 105.9(13) no
C2 C1 C6 . . 120.13(15) no
C2 C1 N2 . . 121.91(14) no
C6 C1 N2 . . 117.94(14) no
C1 C2 C3 . . 120.15(15) no
C1 C2 H2 . . 119.9 no
C3 C2 H2 . . 119.9 no
C2 C3 C4 . . 120.73(15) no
C2 C3 S1 . . 118.90(13) no
C4 C3 S1 . . 120.36(12) no
N1 C4 C5 . . 120.80(16) no
N1 C4 C3 . . 121.86(16) no
C5 C4 C3 . . 117.32(15) no
C6 C5 C4 . . 121.37(15) no
C6 C5 H5 . . 119.3 no
C4 C5 H5 . . 119.3 no
C5 C6 C1 . . 120.29(15) no
C5 C6 H6 . . 119.9 no
C1 C6 H6 . . 119.9 no
N2 C7 H7A . . 109.5 no
N2 C7 H7B . . 109.5 no
H7A C7 H7B . . 109.5 no
N2 C7 H7C . . 109.5 no
H7A C7 H7C . . 109.5 no
H7B C7 H7C . . 109.5 no
N2 C8 H8A . . 109.5 no
N2 C8 H8B . . 109.5 no
H8A C8 H8B . . 109.5 no
N2 C8 H8C . . 109.5 no
H8A C8 H8C . . 109.5 no
H8B C8 H8C . . 109.5 no

loop_
_geom_bond_atom_site_label_1
_geom_bond_atom_site_label_2
_geom_bond_site_symmetry_2
_geom_bond_distance
_geom_bond_publ_flag
S1 C3 . 1.7683(16) no
S1 S2 . 2.0986(6) no
S2 O2 . 1.4358(13) no
S2 O1 . 1.4428(13) no
S2 O3 . 1.4627(13) no
N1 C4 . 1.360(2) no
N1 H11N . 0.87(3) no
N1 H21N . 0.83(3) no
N2 C1 . 1.4805(19) no
N2 C7 . 1.491(2) no
N2 C8 . 1.501(2) no
N2 H12N . 0.88(2) no
C1 C2 . 1.375(2) no
C1 C6 . 1.391(2) no
C2 C3 . 1.395(2) no
C2 H2 . 0.9300 no
C3 C4 . 1.413(2) no
C4 C5 . 1.410(2) no
C5 C6 . 1.373(2) no
C5 H5 . 0.9300 no
C6 H6 . 0.9300 no
C7 H7A . 0.9600 no
C7 H7B . 0.9600 no
C7 H7C . 0.9600 no
C8 H8A . 0.9600 no
C8 H8B . 0.9600 no
C8 H8C . 0.9600 no

loop_
_geom_hbond_atom_site_label_D
_geom_hbond_atom_site_label_H
_geom_hbond_atom_site_label_A
_geom_hbond_site_symmetry_D
_geom_hbond_site_symmetry_H
_geom_hbond_site_symmetry_A
_geom_hbond_distance_DH
_geom_hbond_distance_HA
_geom_hbond_distance_DA
_geom_hbond_angle_DHA
_geom_hbond_publ_flag
N1 H11N O1 . . 1_545 0.87(3) 2.36(3) 3.136(3) 148(2) yes
N1 H21N O1 . . 3_756 0.82(2) 2.28(2) 3.010(2) 148(2) yes
N2 H12N O3 . . 3_656 0.88(2) 1.89(2) 2.769(2) 175(2) yes
C5 H5 O3 . . 1_545 0.93 2.5500 3.376(2) 148 yes
C8 H8A O2 . . 4_556 0.96 2.4100 3.209(3) 141 yes

loop_
_geom_torsion_atom_site_label_1
_geom_torsion_atom_site_label_2
_geom_torsion_atom_site_label_3
_geom_torsion_atom_site_label_4
_geom_torsion_site_symmetry_1
_geom_torsion_site_symmetry_2
_geom_torsion_site_symmetry_3
_geom_torsion_site_symmetry_4
_geom_torsion
_geom_torsion_publ_flag
C3 S1 S2 O2 . . . . -61.58(9) no
C3 S1 S2 O1 . . . . 175.65(8) no
C3 S1 S2 O3 . . . . 58.12(8) no
C7 N2 C1 C2 . . . . 21.8(2) no
C8 N2 C1 C2 . . . . -104.36(18) no
C7 N2 C1 C6 . . . . -159.86(15) no
C8 N2 C1 C6 . . . . 73.96(18) no
C6 C1 C2 C3 . . . . 0.9(2) no
N2 C1 C2 C3 . . . . 179.22(14) no
C1 C2 C3 C4 . . . . -1.6(2) no
C1 C2 C3 S1 . . . . 179.85(12) no
S2 S1 C3 C2 . . . . -88.47(13) no
S2 S1 C3 C4 . . . . 92.94(13) no
C2 C3 C4 N1 . . . . -177.24(16) no
S1 C3 C4 N1 . . . . 1.3(2) no
C2 C3 C4 C5 . . . . 1.0(2) no
S1 C3 C4 C5 . . . . 179.60(12) no
N1 C4 C5 C6 . . . . 178.39(17) no
C3 C4 C5 C6 . . . . 0.1(2) no
C4 C5 C6 C1 . . . . -0.7(2) no
C2 C1 C6 C5 . . . . 0.2(2) no
N2 C1 C6 C5 . . . . -178.16(14) no

loop_
_cod_related_entry_id
_cod_related_entry_database
_cod_related_entry_code
1 ChemSpider 1304250
